data_7054176
loop_
_publ_author_name
'Jones, Leigh F.'
'Kilner, Colin A.'
'Halcrow, Malcolm A.'

_publ_section_title
;
 A comparison of different methods for fitting susceptibility data of
 cobalt(ii) coordination polymers in a new cobalt(ii)/sulfate 1-D chain
;
_journal_issue 8
_journal_name_full 'New Journal of Chemistry'
_journal_page_first 1530
_journal_paper_doi 10.1039/b700987a
_journal_volume 31
_journal_year 2007
_chemical_formula_moiety 'C21 H36 Co N6 O4 S'
_chemical_formula_sum 'C21 H36 Co N6 O4 S'
_chemical_formula_weight 527.55
_chemical_name_systematic
;
Catena-[tris(5-tertbutylpyrazole)sulfatocobalt(II)]
;
_space_group_IT_number 19
_symmetry_cell_setting orthorhombic
_symmetry_space_group_name_Hall 'P 2ac 2ab'
_symmetry_space_group_name_H-M 'P 21 21 21'
_atom_sites_solution_hydrogens geom
_atom_sites_solution_primary direct
_atom_sites_solution_secondary difmap
_audit_creation_method SHELXL-97
_cell_angle_alpha 90.00
_cell_angle_beta 90.00
_cell_angle_gamma 90.00
_cell_formula_units_Z 4
_cell_length_a 10.7470(2)
_cell_length_b 13.1706(2)
_cell_length_c 18.1220(4)
_cell_measurement_reflns_used 35378
_cell_measurement_temperature 150(2)
_cell_measurement_theta_max 27.48
_cell_measurement_theta_min 2.45
_cell_volume 2565.07(8)
_computing_cell_refinement 'DENZO-SMN (Otwinowski & Minor, 1997)'
_computing_data_collection 'COLLECT (Nonius, 1999)'
_computing_data_reduction 'DENZO-SMN (Otwinowski & Minor, 1997)'
_computing_molecular_graphics 'ORTEX (McArdle, 1995)'
_computing_publication_material 'local program'
_computing_structure_refinement 'SHELXL-97 (Sheldrick, 1997)'
_computing_structure_solution 'SHELXS-97 (Sheldrick, 1990)'
_diffrn_ambient_temperature 150(2)
_diffrn_detector_area_resol_mean 9.091
_diffrn_measured_fraction_theta_full 0.996
_diffrn_measured_fraction_theta_max 0.996
_diffrn_measurement_device_type 'Nonius KappaCCD area detector diffractometer'
_diffrn_measurement_method '\w and \f scans'
_diffrn_radiation_monochromator graphite
_diffrn_radiation_source 'fine-focus sealed tube'
_diffrn_radiation_type MoK\a
_diffrn_radiation_wavelength 0.71073
_diffrn_reflns_av_R_equivalents 0.0603
_diffrn_reflns_av_sigmaI/netI 0.0384
_diffrn_reflns_limit_h_max 13
_diffrn_reflns_limit_h_min -13
_diffrn_reflns_limit_k_max 17
_diffrn_reflns_limit_k_min -17
_diffrn_reflns_limit_l_max 23
_diffrn_reflns_limit_l_min -23
_diffrn_reflns_number 35378
_diffrn_reflns_theta_full 27.48
_diffrn_reflns_theta_max 27.48
_diffrn_reflns_theta_min 2.45
_exptl_absorpt_coefficient_mu 0.788
_exptl_absorpt_correction_T_max 0.871
_exptl_absorpt_correction_T_min 0.623
_exptl_absorpt_correction_type multi-scan
_exptl_absorpt_process_details
;
Using multiple and symmetry-related data measurements via the program SORTAV
See R.H. Blessing, Acta Cryst (1995), A51, 33-38
;
_exptl_crystal_colour Purple
_exptl_crystal_density_diffrn 1.366
_exptl_crystal_density_method 'not measured'
_exptl_crystal_description Cube
_exptl_crystal_F_000 1116
_exptl_crystal_size_max 0.24
_exptl_crystal_size_mid 0.24
_exptl_crystal_size_min 0.22
_refine_diff_density_max 0.286
_refine_diff_density_min -0.499
_refine_diff_density_rms 0.054
_refine_ls_abs_structure_details 'Flack H D (1983), Acta Cryst. A39, 876-881'
_refine_ls_abs_structure_Flack 0.196(11)
_refine_ls_extinction_method none
_refine_ls_goodness_of_fit_ref 1.028
_refine_ls_hydrogen_treatment constr
_refine_ls_matrix_type full
_refine_ls_number_parameters 308
_refine_ls_number_reflns 5834
_refine_ls_number_restraints 0
_refine_ls_restrained_S_all 1.028
_refine_ls_R_factor_all 0.0363
_refine_ls_R_factor_gt 0.0314
_refine_ls_shift/su_max 0.002
_refine_ls_shift/su_mean 0.000
_refine_ls_structure_factor_coef Fsqd
_refine_ls_weighting_details 'calc w=1/[\s^2^(Fo^2^)+(0.0371P)^2^+0.7572P] where P=(Fo^2^+2Fc^2^)/3'
_refine_ls_weighting_scheme calc
_refine_ls_wR_factor_gt 0.0743
_refine_ls_wR_factor_ref 0.0770
_reflns_number_gt 5431
_reflns_number_total 5834
_reflns_threshold_expression >2sigma(I)
_cod_data_source_file b700987a.txt
_cod_data_source_block c:\datasets\leeds\lfj26d\lfj26d
_cod_depositor_comments
;
The following automatic conversions were performed:

'_symmetry_cell_setting' value 'Orthorhombic' changed to
'orthorhombic' according to
/usr/data/users/saulius/automatic-downloads/retrospective/RSC/lib/dictionaries/cif_core.dic
dictionary named 'cif_core.dic' version 2.4.2 from 2011-04-26.

Automatic conversion script
Id: cif_fix_values 2281 2013-09-26 08:29:07Z andrius 
;
_cod_database_code 7054176

loop_
_symmetry_equiv_pos_as_xyz
'x, y, z'
'-x+1/2, -y, z+1/2'
'x+1/2, -y+1/2, -z'
'-x, y+1/2, -z+1/2'

loop_
_atom_site_label
_atom_site_type_symbol
_atom_site_fract_x
_atom_site_fract_y
_atom_site_fract_z
_atom_site_U_iso_or_equiv
_atom_site_adp_type
_atom_site_occupancy
_atom_site_symmetry_multiplicity
_atom_site_calc_flag
_atom_site_refinement_flags
Co1 Co 0.50793(2) 0.154567(19) 0.745630(13) 0.01964(7) Uani 1 1 d .
N2 N 0.42252(16) 0.13935(13) 0.64607(9) 0.0228(3) Uani 1 1 d .
N3 N 0.36183(16) 0.21416(13) 0.60854(9) 0.0230(4) Uani 1 1 d .
H3 H 0.3574 0.2776 0.6235 0.028 Uiso 1 1 calc R
C4 C 0.30948(19) 0.17940(16) 0.54597(11) 0.0239(4) Uani 1 1 d .
C5 C 0.3379(2) 0.07711(17) 0.54197(12) 0.0296(5) Uani 1 1 d .
H5 H 0.3150 0.0309 0.5040 0.036 Uiso 1 1 calc R
C6 C 0.4070(2) 0.05592(16) 0.60508(11) 0.0270(5) Uani 1 1 d .
H6 H 0.4389 -0.0092 0.6174 0.032 Uiso 1 1 calc R
C7 C 0.2333(2) 0.24820(19) 0.49604(13) 0.0291(5) Uani 1 1 d .
C8 C 0.1639(2) 0.1817(2) 0.44016(14) 0.0406(6) Uani 1 1 d .
H8A H 0.1086 0.1349 0.4664 0.061 Uiso 1 1 calc R
H8B H 0.2241 0.1428 0.4110 0.061 Uiso 1 1 calc R
H8C H 0.1146 0.2249 0.4073 0.061 Uiso 1 1 calc R
C9 C 0.1402(2) 0.3079(2) 0.54228(14) 0.0390(6) Uani 1 1 d .
H9A H 0.0902 0.2607 0.5718 0.059 Uiso 1 1 calc R
H9B H 0.0854 0.3469 0.5097 0.059 Uiso 1 1 calc R
H9C H 0.1850 0.3543 0.5751 0.059 Uiso 1 1 calc R
C10 C 0.3181(3) 0.3226(2) 0.45499(15) 0.0455(6) Uani 1 1 d .
H10A H 0.2673 0.3683 0.4247 0.068 Uiso 1 1 calc R
H10B H 0.3754 0.2847 0.4232 0.068 Uiso 1 1 calc R
H10C H 0.3658 0.3625 0.4908 0.068 Uiso 1 1 calc R
N11 N 0.42364(15) 0.15807(13) 0.84594(9) 0.0229(3) Uani 1 1 d .
N12 N 0.36213(16) 0.23810(13) 0.87648(9) 0.0228(4) Uani 1 1 d .
H12 H 0.3482 0.2958 0.8535 0.027 Uiso 1 1 calc R
C13 C 0.32526(19) 0.21870(17) 0.94562(11) 0.0249(4) Uani 1 1 d .
C14 C 0.3659(2) 0.12158(17) 0.96185(12) 0.0290(5) Uani 1 1 d .
H14 H 0.3548 0.0857 1.0068 0.035 Uiso 1 1 calc R
C15 C 0.4261(2) 0.08742(17) 0.89870(11) 0.0260(4) Uani 1 1 d .
H15 H 0.4639 0.0226 0.8938 0.031 Uiso 1 1 calc R
C16 C 0.2547(2) 0.29450(18) 0.99276(12) 0.0329(5) Uani 1 1 d .
C17 C 0.1653(3) 0.3562(2) 0.94587(14) 0.0469(7) Uani 1 1 d .
H17A H 0.1174 0.4021 0.9776 0.070 Uiso 1 1 calc R
H17B H 0.1082 0.3103 0.9200 0.070 Uiso 1 1 calc R
H17C H 0.2124 0.3960 0.9097 0.070 Uiso 1 1 calc R
C18 C 0.1802(3) 0.2348(2) 1.05067(15) 0.0508(8) Uani 1 1 d .
H18A H 0.1352 0.2824 1.0826 0.076 Uiso 1 1 calc R
H18B H 0.2373 0.1939 1.0806 0.076 Uiso 1 1 calc R
H18C H 0.1206 0.1901 1.0258 0.076 Uiso 1 1 calc R
C19 C 0.3468(3) 0.3638(3) 1.0313(2) 0.0691(10) Uani 1 1 d .
H19A H 0.3907 0.4049 0.9945 0.104 Uiso 1 1 calc R
H19B H 0.4070 0.3227 1.0588 0.104 Uiso 1 1 calc R
H19C H 0.3022 0.4086 1.0654 0.104 Uiso 1 1 calc R
N20 N 0.69683(14) 0.17526(12) 0.74481(9) 0.0229(3) Uani 1 1 d .
N21 N 0.78452(13) 0.10062(12) 0.74224(9) 0.0234(3) Uani 1 1 d .
H21 H 0.7676 0.0359 0.7357 0.028 Uiso 1 1 calc R
C22 C 0.90057(17) 0.13807(15) 0.75099(11) 0.0250(4) Uani 1 1 d .
C23 C 0.88791(18) 0.24167(16) 0.75889(13) 0.0306(5) Uani 1 1 d .
H23 H 0.9526 0.2899 0.7658 0.037 Uiso 1 1 calc R
C24 C 0.76056(18) 0.26121(15) 0.75467(12) 0.0272(4) Uani 1 1 d .
H24 H 0.7241 0.3267 0.7583 0.033 Uiso 1 1 calc R
C25 C 1.01463(17) 0.07016(16) 0.75074(12) 0.0290(4) Uani 1 1 d .
C26 C 1.1306(2) 0.1351(2) 0.7629(2) 0.0680(10) Uani 1 1 d .
H26A H 1.1402 0.1826 0.7216 0.102 Uiso 1 1 calc R
H26B H 1.2040 0.0912 0.7658 0.102 Uiso 1 1 calc R
H26C H 1.1220 0.1733 0.8090 0.102 Uiso 1 1 calc R
C27 C 1.0261(3) 0.0163(2) 0.67675(14) 0.0451(6) Uani 1 1 d .
H27A H 0.9521 -0.0256 0.6684 0.068 Uiso 1 1 calc R
H27B H 1.1003 -0.0270 0.6770 0.068 Uiso 1 1 calc R
H27C H 1.0333 0.0668 0.6373 0.068 Uiso 1 1 calc R
C28 C 1.0020(3) -0.0092(2) 0.81215(14) 0.0508(7) Uani 1 1 d .
H28A H 0.9958 0.0252 0.8600 0.076 Uiso 1 1 calc R
H28B H 1.0751 -0.0537 0.8119 0.076 Uiso 1 1 calc R
H28C H 0.9269 -0.0498 0.8038 0.076 Uiso 1 1 calc R
S29 S 0.41661(4) 0.40758(4) 0.73176(3) 0.02242(11) Uani 1 1 d .
O30 O 0.49276(11) 0.31522(10) 0.74273(7) 0.0238(3) Uani 1 1 d .
O31 O 0.36957(14) 0.41185(12) 0.65600(8) 0.0295(3) Uani 1 1 d .
O32 O 0.31183(14) 0.40662(12) 0.78474(9) 0.0332(4) Uani 1 1 d .
O33 O 0.49620(12) 0.49674(10) 0.74698(7) 0.0273(3) Uani 1 1 d .

loop_
_atom_site_aniso_label
_atom_site_aniso_U_11
_atom_site_aniso_U_22
_atom_site_aniso_U_33
_atom_site_aniso_U_23
_atom_site_aniso_U_13
_atom_site_aniso_U_12
Co1 0.01926(12) 0.01890(14) 0.02077(12) 0.00002(9) -0.00067(10) 0.00030(9)
N2 0.0235(9) 0.0189(9) 0.0259(8) 0.0016(7) -0.0025(7) 0.0010(7)
N3 0.0256(9) 0.0177(9) 0.0258(8) 0.0005(7) -0.0040(7) 0.0005(7)
C4 0.0224(10) 0.0272(11) 0.0221(9) 0.0000(8) -0.0023(8) -0.0012(8)
C5 0.0333(11) 0.0271(13) 0.0283(11) -0.0053(9) -0.0049(9) -0.0011(9)
C6 0.0311(11) 0.0219(11) 0.0280(10) -0.0020(8) -0.0035(9) 0.0004(9)
C7 0.0253(11) 0.0323(12) 0.0296(11) 0.0022(8) -0.0082(9) 0.0003(9)
C8 0.0388(13) 0.0437(15) 0.0391(13) -0.0026(11) -0.0167(11) 0.0038(11)
C9 0.0326(13) 0.0429(15) 0.0416(13) -0.0015(11) -0.0077(10) 0.0105(11)
C10 0.0382(14) 0.0508(17) 0.0474(14) 0.0208(12) -0.0055(11) -0.0032(12)
N11 0.0221(8) 0.0186(9) 0.0282(8) -0.0008(7) 0.0002(7) 0.0004(7)
N12 0.0239(9) 0.0176(9) 0.0269(9) -0.0006(7) 0.0026(7) 0.0022(7)
C13 0.0226(10) 0.0271(12) 0.0250(10) 0.0000(9) 0.0010(8) -0.0015(9)
C14 0.0323(12) 0.0308(13) 0.0238(10) 0.0041(8) 0.0046(8) -0.0010(9)
C15 0.0289(11) 0.0207(11) 0.0283(10) 0.0036(8) 0.0006(8) 0.0012(9)
C16 0.0308(12) 0.0383(13) 0.0297(12) -0.0053(10) 0.0056(9) 0.0068(10)
C17 0.0495(15) 0.0505(16) 0.0406(13) 0.0084(13) 0.0146(12) 0.0246(13)
C18 0.0555(17) 0.0591(19) 0.0378(14) 0.0099(13) 0.0184(13) 0.0234(15)
C19 0.0508(18) 0.068(2) 0.088(2) -0.0508(19) 0.0014(17) 0.0064(16)
N20 0.0221(7) 0.0191(8) 0.0275(9) -0.0007(7) 0.0006(7) 0.0003(6)
N21 0.0202(7) 0.0181(8) 0.0321(9) 0.0009(7) 0.0005(7) 0.0002(6)
C22 0.0220(8) 0.0251(10) 0.0280(10) -0.0002(9) -0.0004(9) -0.0023(7)
C23 0.0254(9) 0.0258(11) 0.0407(12) -0.0018(9) -0.0029(10) -0.0054(7)
C24 0.0262(9) 0.0199(10) 0.0354(11) -0.0006(9) -0.0018(9) -0.0020(7)
C25 0.0208(9) 0.0280(11) 0.0383(11) -0.0027(9) -0.0030(10) 0.0002(7)
C26 0.0248(11) 0.0477(17) 0.132(3) -0.023(2) -0.0149(17) 0.0012(11)
C27 0.0412(14) 0.0530(17) 0.0410(14) -0.0066(12) -0.0009(11) 0.0163(13)
C28 0.0533(17) 0.0540(17) 0.0453(14) 0.0075(12) 0.0050(13) 0.0278(15)
S29 0.0253(2) 0.0158(2) 0.0262(2) 0.00021(19) -0.00020(19) 0.00082(19)
O30 0.0254(6) 0.0154(7) 0.0307(7) 0.0018(5) -0.0005(7) 0.0027(5)
O31 0.0359(8) 0.0213(8) 0.0314(8) -0.0001(6) -0.0076(6) -0.0004(6)
O32 0.0316(8) 0.0283(8) 0.0396(9) 0.0086(7) 0.0119(6) 0.0089(7)
O33 0.0346(7) 0.0174(7) 0.0300(7) -0.0003(5) -0.0058(8) -0.0032(5)

loop_
_atom_type_symbol
_atom_type_description
_atom_type_scat_dispersion_real
_atom_type_scat_dispersion_imag
_atom_type_scat_source
C C 0.0033 0.0016 'International Tables Vol C Tables 4.2.6.8 and 6.1.1.4'
H H 0.0000 0.0000 'International Tables Vol C Tables 4.2.6.8 and 6.1.1.4'
N N 0.0061 0.0033 'International Tables Vol C Tables 4.2.6.8 and 6.1.1.4'
Co Co 0.3494 0.9721 'International Tables Vol C Tables 4.2.6.8 and 6.1.1.4'
S S 0.1246 0.1234 'International Tables Vol C Tables 4.2.6.8 and 6.1.1.4'
O O 0.0106 0.0060 'International Tables Vol C Tables 4.2.6.8 and 6.1.1.4'

loop_
_geom_angle_atom_site_label_1
_geom_angle_atom_site_label_2
_geom_angle_atom_site_label_3
_geom_angle
_geom_angle_site_symmetry_1
_geom_angle_site_symmetry_3
N11 Co1 N2 126.49(6) . .
N11 Co1 N20 116.45(7) . .
N2 Co1 N20 116.99(7) . .
N11 Co1 O33 87.46(6) . 4_646
N2 Co1 O33 87.08(6) . 4_646
N20 Co1 O33 98.88(6) . 4_646
N11 Co1 O30 88.01(6) . .
N2 Co1 O30 92.38(6) . .
N20 Co1 O30 86.75(6) . .
O33 Co1 O30 173.94(5) 4_646 .
C6 N2 N3 104.90(16) . .
C6 N2 Co1 129.07(14) . .
N3 N2 Co1 125.95(13) . .
C4 N3 N2 111.98(17) . .
N3 C4 C5 106.44(18) . .
N3 C4 C7 121.59(19) . .
C5 C4 C7 131.94(19) . .
C4 C5 C6 105.67(19) . .
N2 C6 C5 111.01(19) . .
C4 C7 C9 109.52(19) . .
C4 C7 C10 110.49(19) . .
C9 C7 C10 109.1(2) . .
C4 C7 C8 108.4(2) . .
C9 C7 C8 109.81(19) . .
C10 C7 C8 109.5(2) . .
C15 N11 N12 104.96(16) . .
C15 N11 Co1 128.05(14) . .
N12 N11 Co1 126.71(13) . .
C13 N12 N11 112.11(17) . .
N12 C13 C14 106.39(19) . .
N12 C13 C16 123.3(2) . .
C14 C13 C16 130.3(2) . .
C13 C14 C15 105.74(19) . .
N11 C15 C14 110.80(19) . .
C19 C16 C13 109.18(19) . .
C19 C16 C17 110.4(3) . .
C13 C16 C17 110.71(19) . .
C19 C16 C18 109.5(2) . .
C13 C16 C18 108.0(2) . .
C17 C16 C18 109.1(2) . .
C24 N20 N21 105.15(15) . .
C24 N20 Co1 128.34(13) . .
N21 N20 Co1 126.14(12) . .
C22 N21 N20 111.79(15) . .
N21 C22 C23 106.41(17) . .
N21 C22 C25 122.03(17) . .
C23 C22 C25 131.56(17) . .
C22 C23 C24 105.89(17) . .
N20 C24 C23 110.75(17) . .
C22 C25 C27 110.05(18) . .
C22 C25 C26 109.18(18) . .
C27 C25 C26 108.8(2) . .
C22 C25 C28 109.15(17) . .
C27 C25 C28 109.2(2) . .
C26 C25 C28 110.5(2) . .
O31 S29 O33 110.13(8) . .
O31 S29 O30 110.39(9) . .
O33 S29 O30 107.93(8) . .
O31 S29 O32 110.24(9) . .
O33 S29 O32 109.02(9) . .
O30 S29 O32 109.07(8) . .
S29 O30 Co1 149.92(8) . .
S29 O33 Co1 142.37(8) . 4_656

loop_
_geom_bond_atom_site_label_1
_geom_bond_atom_site_label_2
_geom_bond_distance
_geom_bond_site_symmetry_2
Co1 N11 2.0315(16) .
Co1 N2 2.0342(16) .
Co1 N20 2.0483(15) .
Co1 O33 2.0835(14) 4_646
Co1 O30 2.1228(13) .
N2 C6 1.337(3) .
N2 N3 1.363(2) .
N3 C4 1.346(3) .
C4 C5 1.383(3) .
C4 C7 1.520(3) .
C5 C6 1.392(3) .
C7 C9 1.523(3) .
C7 C10 1.531(3) .
C7 C8 1.532(3) .
N11 C15 1.334(3) .
N11 N12 1.362(2) .
N12 C13 1.339(3) .
C13 C14 1.383(3) .
C13 C16 1.517(3) .
C14 C15 1.390(3) .
C16 C19 1.517(4) .
C16 C17 1.518(3) .
C16 C18 1.536(3) .
N20 C24 1.335(2) .
N20 N21 1.363(2) .
N21 C22 1.351(2) .
C22 C23 1.379(3) .
C22 C25 1.517(3) .
C23 C24 1.395(3) .
C25 C27 1.522(3) .
C25 C26 1.528(3) .
C25 C28 1.533(3) .
S29 O31 1.4642(15) .
S29 O33 1.4788(14) .
S29 O30 1.4795(13) .
S29 O32 1.4799(15) .

loop_
_geom_hbond_atom_site_label_D
_geom_hbond_atom_site_label_H
_geom_hbond_atom_site_label_A
_geom_hbond_distance_DH
_geom_hbond_distance_HA
_geom_hbond_distance_DA
_geom_hbond_angle_DHA
_geom_hbond_site_symmetry_A
N3 H3 O31 0.88 1.87 2.743(2) 172.9 .
N12 H12 O32 0.88 1.96 2.825(2) 168.3 .
N21 H21 O32 0.88 1.94 2.800(2) 165.3 4_646
